data_7245475
loop_
_publ_author_name
'Li, Chao'
'Ding, Ran'
'Guo, Heng-Yi'
'Xia, Shuang'
'Shu, Lei'
'Wang, Pei-Long'
'Li, Hongji'

_publ_section_title
;
 Catalyst-free benzylic C(sp3)--H cross-coupling with
 organotrifluoroborates enabled by electrochemistry
;
_journal_issue 20
_journal_name_full 'Green Chemistry'
_journal_page_first 7883
_journal_page_last 7888
_journal_paper_doi 10.1039/D2GC02204D
_journal_volume 24
_journal_year 2022
_chemical_formula_moiety 'C20 H16 O'
_chemical_formula_sum 'C20 H16 O'
_chemical_formula_weight 272.33
_chemical_name_systematic 9-benzyl-9H-xanthene
_space_group_crystal_system triclinic
_space_group_IT_number 2
_space_group_name_Hall '-P 1'
_space_group_name_H-M_alt 'P -1'
_atom_sites_solution_hydrogens geom
_atom_sites_solution_primary direct
_audit_creation_date 2021-10-13
_audit_creation_method
;
Olex2 1.2
(compiled 2016.02.19 svn.r3266 for OlexSys, GUI svn.r5155)
;
_audit_update_record
;
2022-03-26 deposited with the CCDC.	2022-09-12 downloaded from the CCDC.
;
_cell_angle_alpha 91.600(12)
_cell_angle_beta 90.153(12)
_cell_angle_gamma 90.094(13)
_cell_formula_units_Z 4
_cell_length_a 5.6133(16)
_cell_length_b 11.125(3)
_cell_length_c 23.100(6)
_cell_measurement_reflns_used 830
_cell_measurement_temperature 273(2)
_cell_measurement_theta_max 27.26
_cell_measurement_theta_min 3.05
_cell_volume 1442.0(7)
_computing_molecular_graphics 'Olex2 (Dolomanov et al., 2009)'
_computing_publication_material 'Olex2 (Dolomanov et al., 2009)'
_computing_structure_refinement 'ShelXL (Sheldrick, 2015)'
_computing_structure_solution 'ShelXT (Sheldrick, 2015)'
_diffrn_ambient_temperature 273.15
_diffrn_measured_fraction_theta_full 0.997
_diffrn_measured_fraction_theta_max 0.990
_diffrn_measurement_device_type 'CCD area detector'
_diffrn_measurement_method 'phi and omega scans'
_diffrn_radiation_monochromator graphite
_diffrn_radiation_type MoK\a
_diffrn_radiation_wavelength 0.71073
_diffrn_reflns_av_R_equivalents 0.0386
_diffrn_reflns_av_unetI/netI 0.0220
_diffrn_reflns_Laue_measured_fraction_full 0.997
_diffrn_reflns_Laue_measured_fraction_max 0.990
_diffrn_reflns_limit_h_max 7
_diffrn_reflns_limit_h_min -7
_diffrn_reflns_limit_k_max 14
_diffrn_reflns_limit_k_min -14
_diffrn_reflns_limit_l_max 30
_diffrn_reflns_limit_l_min -30
_diffrn_reflns_number 60841
_diffrn_reflns_point_group_measured_fraction_full 0.997
_diffrn_reflns_point_group_measured_fraction_max 0.990
_diffrn_reflns_theta_full 25.242
_diffrn_reflns_theta_max 27.656
_diffrn_reflns_theta_min 2.507
_exptl_absorpt_coefficient_mu 0.076
_exptl_absorpt_correction_T_max 0.7456
_exptl_absorpt_correction_T_min 0.7210
_exptl_absorpt_correction_type multi-scan
_exptl_absorpt_process_details
;
SADABS-2016/2 (Bruker,2016/2) was used for absorption correction.
wR2(int) was 0.0665 before and 0.0554 after correction.
The Ratio of minimum to maximum transmission is 0.9670.
The \l/2 correction factor is Not present.
;
_exptl_crystal_colour 'clear light colourless'
_exptl_crystal_colour_lustre clear
_exptl_crystal_colour_modifier light
_exptl_crystal_colour_primary colourless
_exptl_crystal_density_diffrn 1.254
_exptl_crystal_description block
_exptl_crystal_F_000 576
_exptl_crystal_size_max 0.3
_exptl_crystal_size_mid 0.3
_exptl_crystal_size_min 0.2
_refine_diff_density_max 0.143
_refine_diff_density_min -0.161
_refine_diff_density_rms 0.029
_refine_ls_extinction_method none
_refine_ls_goodness_of_fit_ref 1.070
_refine_ls_hydrogen_treatment constr
_refine_ls_matrix_type full
_refine_ls_number_parameters 379
_refine_ls_number_reflns 6682
_refine_ls_number_restraints 0
_refine_ls_restrained_S_all 1.070
_refine_ls_R_factor_all 0.0768
_refine_ls_R_factor_gt 0.0495
_refine_ls_shift/su_max 0.001
_refine_ls_shift/su_mean 0.000
_refine_ls_structure_factor_coef Fsqd
_refine_ls_weighting_details 'w=1/[\s^2^(Fo^2^)+(0.0600P)^2^+0.1990P] where P=(Fo^2^+2Fc^2^)/3'
_refine_ls_weighting_scheme calc
_refine_ls_wR_factor_gt 0.1192
_refine_ls_wR_factor_ref 0.1355
_reflns_Friedel_coverage 0.000
_reflns_number_gt 4669
_reflns_number_total 6682
_reflns_threshold_expression 'I > 2\s(I)'
_cod_data_source_file d2gc02204d2.cif
_cod_data_source_block t1
_cod_depositor_comments 'Adding full bibliography for 7245475.cif.'
_cod_database_code 7245475
_shelx_space_group_comment
;
The symmetry employed for this shelxl refinement is uniquely defined
by the following loop, which should always be used as a source of
symmetry information in preference to the above space-group names.
They are only intended as comments.
;
_olex2_refinement_description
;
1. Fixed Uiso
 At 1.2 times of:
  All C(H) groups, All C(H,H) groups
2.a Ternary CH refined with riding coordinates:
 C00C(H00C), C8(H8)
2.b Secondary CH2 refined with riding coordinates:
 C00Y(H00A,H00B), C7(H7A,H7B)
2.c Aromatic/amide H refined with riding coordinates:
 C00G(H00G), C00I(H00I), C00K(H00K), C00M(H00M), C00N(H00N), C00P(H00P),
 C00R(H00R), C00U(H00U), C00V(H00V), C2(H2), C3(H3), C4(H4), C5(H5), C6(H6),
 C10(H10), C010(H010), C11(H11), C011(H011), C12(H12), C13(H13), C014(H014),
 C16(H16), C016(H016), C17(H17), C18(H18), C19(H19)
;
_shelx_shelxl_version_number 2014/7
_olex2_submission_special_instructions 'No special instructions were received'

loop_
_space_group_symop_operation_xyz
'x, y, z'
'-x, -y, -z'

loop_
_atom_site_label
_atom_site_type_symbol
_atom_site_fract_x
_atom_site_fract_y
_atom_site_fract_z
_atom_site_U_iso_or_equiv
_atom_site_adp_type
_atom_site_occupancy
_atom_site_site_symmetry_order
_atom_site_calc_flag
_atom_site_refinement_flags_posn
_atom_site_refinement_flags_adp
_atom_site_refinement_flags_occupancy
_atom_site_disorder_assembly
_atom_site_disorder_group
O1 O 0.33416(18) 0.11060(10) 0.92916(5) 0.0598(3) Uani 1 1 d . . . . .
O2 O 0.83428(18) 0.88939(10) 0.57083(5) 0.0598(3) Uani 1 1 d . . . . .
C00B C 0.4796(3) 0.98079(13) 0.61146(6) 0.0476(3) Uani 1 1 d . . . . .
C00C C 0.4453(3) 0.87160(14) 0.64700(6) 0.0491(3) Uani 1 1 d . . . . .
H00C H 0.2749 0.8607 0.6545 0.059 Uiso 1 1 calc R . . . .
C00E C 0.5598(3) 0.78641(14) 0.74546(6) 0.0501(3) Uani 1 1 d . . . . .
C00G C 0.4392(3) 0.64986(14) 0.61640(7) 0.0561(4) Uani 1 1 d . . . . .
H00G H 0.3034 0.6384 0.6386 0.067 Uiso 1 1 calc R . . . .
C00I C 0.3664(3) 0.77606(15) 0.78205(7) 0.0582(4) Uani 1 1 d . . . . .
H00I H 0.2475 0.8341 0.7818 0.070 Uiso 1 1 calc R . . . .
C00K C 0.3278(3) 1.07922(15) 0.61312(7) 0.0570(4) Uani 1 1 d . . . . .
H00K H 0.1923 1.0776 0.6362 0.068 Uiso 1 1 calc R . . . .
C00M C 0.5750(3) 1.18176(15) 0.54703(7) 0.0590(4) Uani 1 1 d . . . . .
H00M H 0.6071 1.2496 0.5257 0.071 Uiso 1 1 calc R . . . .
C00N C 0.7281(3) 1.08527(14) 0.54406(7) 0.0557(4) Uani 1 1 d . . . . .
H00N H 0.8630 1.0872 0.5208 0.067 Uiso 1 1 calc R . . . .
C00P C 0.5397(3) 0.55291(15) 0.58687(8) 0.0656(4) Uani 1 1 d . . . . .
H00P H 0.4707 0.4771 0.5890 0.079 Uiso 1 1 calc R . . . .
C00R C 0.3745(3) 1.17871(15) 0.58133(8) 0.0615(4) Uani 1 1 d . . . . .
H00R H 0.2713 1.2440 0.5829 0.074 Uiso 1 1 calc R . . . .
C00U C 0.7412(3) 0.56853(16) 0.55437(8) 0.0686(5) Uani 1 1 d . . . . .
H00U H 0.8107 0.5028 0.5353 0.082 Uiso 1 1 calc R . . . .
C00V C 0.8408(3) 0.68074(15) 0.54996(8) 0.0617(4) Uani 1 1 d . . . . .
H00V H 0.9773 0.6916 0.5280 0.074 Uiso 1 1 calc R . . . .
C00Y C 0.5789(3) 0.88922(15) 0.70546(7) 0.0583(4) Uani 1 1 d . . . . .
H00A H 0.7461 0.9032 0.6975 0.070 Uiso 1 1 calc R . . . .
H00B H 0.5175 0.9608 0.7251 0.070 Uiso 1 1 calc R . . . .
C1 C 0.0596(3) 0.21375(14) 0.75466(6) 0.0503(4) Uani 1 1 d . . . . .
C2 C -0.1336(3) 0.22412(15) 0.71788(7) 0.0583(4) Uani 1 1 d . . . . .
H2 H -0.2527 0.1659 0.7179 0.070 Uiso 1 1 calc R . . . .
C3 C -0.1529(3) 0.31850(17) 0.68142(8) 0.0653(4) Uani 1 1 d . . . . .
H3 H -0.2849 0.3241 0.6572 0.078 Uiso 1 1 calc R . . . .
C4 C 0.0206(3) 0.40450(17) 0.68038(7) 0.0650(4) Uani 1 1 d . . . . .
H4 H 0.0077 0.4682 0.6553 0.078 Uiso 1 1 calc R . . . .
C004 C 0.5375(2) 0.76363(13) 0.61351(6) 0.0463(3) Uani 1 1 d . . . . .
C5 C 0.2125(3) 0.39667(18) 0.71621(8) 0.0688(5) Uani 1 1 d . . . . .
H5 H 0.3306 0.4553 0.7158 0.083 Uiso 1 1 calc R . . . .
C6 C 0.2319(3) 0.30235(17) 0.75293(7) 0.0627(4) Uani 1 1 d . . . . .
H6 H 0.3639 0.2980 0.7772 0.075 Uiso 1 1 calc R . . . .
C007 C 0.6781(2) 0.98603(13) 0.57597(7) 0.0489(3) Uani 1 1 d . . . . .
C7 C 0.0790(3) 0.11063(15) 0.79459(7) 0.0577(4) Uani 1 1 d . . . . .
H7A H 0.2461 0.0967 0.8027 0.069 Uiso 1 1 calc R . . . .
H7B H 0.0171 0.0390 0.7749 0.069 Uiso 1 1 calc R . . . .
C008 C 0.7354(3) 0.77731(13) 0.57867(6) 0.0491(3) Uani 1 1 d . . . . .
C8 C -0.0546(3) 0.12846(13) 0.85291(6) 0.0490(3) Uani 1 1 d . . . . .
H8 H -0.2249 0.1390 0.8452 0.059 Uiso 1 1 calc R . . . .
C9 C 0.0372(2) 0.23632(13) 0.88655(6) 0.0464(3) Uani 1 1 d . . . . .
C10 C -0.0605(3) 0.35016(14) 0.88366(7) 0.0562(4) Uani 1 1 d . . . . .
H10 H -0.1964 0.3614 0.8614 0.067 Uiso 1 1 calc R . . . .
C010 C 0.5204(3) 0.59532(17) 0.81960(7) 0.0649(4) Uani 1 1 d . . . . .
H010 H 0.5073 0.5315 0.8446 0.078 Uiso 1 1 calc R . . . .
C11 C 0.0396(3) 0.44696(15) 0.91311(8) 0.0656(5) Uani 1 1 d . . . . .
H11 H -0.0294 0.5227 0.9110 0.079 Uiso 1 1 calc R . . . .
C011 C 0.3472(3) 0.68163(17) 0.81867(8) 0.0653(4) Uani 1 1 d . . . . .
H011 H 0.2160 0.6762 0.8430 0.078 Uiso 1 1 calc R . . . .
C12 C 0.2413(3) 0.43135(16) 0.94559(8) 0.0682(5) Uani 1 1 d . . . . .
H12 H 0.3114 0.4971 0.9647 0.082 Uiso 1 1 calc R . . . .
C13 C 0.3407(3) 0.31932(15) 0.95003(8) 0.0613(4) Uani 1 1 d . . . . .
H13 H 0.4774 0.3087 0.9721 0.074 Uiso 1 1 calc R . . . .
C14 C 0.2354(2) 0.22284(13) 0.92133(6) 0.0485(3) Uani 1 1 d . . . . .
C014 C 0.7317(3) 0.69782(17) 0.74688(7) 0.0629(4) Uani 1 1 d . . . . .
H014 H 0.8628 0.7022 0.7225 0.075 Uiso 1 1 calc R . . . .
C15 C 0.1777(2) 0.01398(13) 0.92402(7) 0.0483(3) Uani 1 1 d . . . . .
C16 C 0.2282(3) -0.08544(14) 0.95585(7) 0.0555(4) Uani 1 1 d . . . . .
H16 H 0.3638 -0.0874 0.9790 0.067 Uiso 1 1 calc R . . . .
C016 C 0.7128(3) 0.60325(18) 0.78373(8) 0.0689(5) Uani 1 1 d . . . . .
H016 H 0.8308 0.5447 0.7842 0.083 Uiso 1 1 calc R . . . .
C17 C 0.0753(3) -0.18171(15) 0.95287(7) 0.0592(4) Uani 1 1 d . . . . .
H17 H 0.1076 -0.2495 0.9742 0.071 Uiso 1 1 calc R . . . .
C18 C -0.1250(3) -0.17877(15) 0.91874(8) 0.0612(4) Uani 1 1 d . . . . .
H18 H -0.2285 -0.2441 0.9172 0.073 Uiso 1 1 calc R . . . .
C19 C -0.1722(3) -0.07923(15) 0.88692(7) 0.0568(4) Uani 1 1 d . . . . .
H19 H -0.3081 -0.0778 0.8639 0.068 Uiso 1 1 calc R . . . .
C20 C -0.0204(2) 0.01928(13) 0.88861(6) 0.0472(3) Uani 1 1 d . . . . .

loop_
_atom_site_aniso_label
_atom_site_aniso_U_11
_atom_site_aniso_U_22
_atom_site_aniso_U_33
_atom_site_aniso_U_23
_atom_site_aniso_U_13
_atom_site_aniso_U_12
O1 0.0464(6) 0.0500(6) 0.0831(8) 0.0061(5) -0.0137(5) -0.0002(5)
O2 0.0461(6) 0.0506(6) 0.0830(8) 0.0057(5) 0.0142(5) -0.0011(4)
C00B 0.0462(8) 0.0492(8) 0.0472(8) -0.0035(6) 0.0000(6) -0.0046(6)
C00C 0.0445(8) 0.0537(8) 0.0490(8) -0.0004(6) 0.0056(6) -0.0075(6)
C00E 0.0513(8) 0.0583(9) 0.0403(8) -0.0073(6) -0.0007(6) -0.0068(7)
C00G 0.0617(9) 0.0557(9) 0.0510(9) 0.0029(7) -0.0036(7) -0.0127(7)
C00I 0.0557(9) 0.0589(10) 0.0598(10) -0.0033(8) 0.0078(7) 0.0054(7)
C00K 0.0515(9) 0.0608(10) 0.0584(9) -0.0069(7) 0.0052(7) 0.0022(7)
C00M 0.0684(10) 0.0492(9) 0.0593(10) 0.0027(7) -0.0049(8) -0.0054(7)
C00N 0.0558(9) 0.0535(9) 0.0579(9) 0.0012(7) 0.0071(7) -0.0089(7)
C00P 0.0856(13) 0.0481(9) 0.0629(10) 0.0015(8) -0.0085(9) -0.0086(8)
C00R 0.0652(10) 0.0516(9) 0.0673(11) -0.0032(8) -0.0061(8) 0.0077(7)
C00U 0.0883(13) 0.0527(10) 0.0647(11) -0.0019(8) -0.0004(9) 0.0132(9)
C00V 0.0644(10) 0.0580(10) 0.0629(10) 0.0051(8) 0.0081(8) 0.0113(8)
C00Y 0.0665(10) 0.0588(9) 0.0493(9) -0.0056(7) 0.0017(7) -0.0127(7)
C1 0.0525(8) 0.0579(9) 0.0399(8) -0.0078(6) 0.0009(6) 0.0058(7)
C2 0.0556(9) 0.0593(10) 0.0596(10) -0.0026(8) -0.0081(7) -0.0058(7)
C3 0.0623(10) 0.0741(12) 0.0596(10) 0.0030(8) -0.0151(8) 0.0016(8)
C4 0.0709(11) 0.0705(11) 0.0540(10) 0.0074(8) -0.0005(8) -0.0027(9)
C004 0.0474(8) 0.0490(8) 0.0424(7) 0.0012(6) -0.0056(6) -0.0058(6)
C5 0.0645(11) 0.0805(13) 0.0616(11) 0.0044(9) 0.0029(8) -0.0186(9)
C6 0.0482(9) 0.0884(13) 0.0514(9) -0.0006(9) -0.0066(7) -0.0051(8)
C007 0.0440(8) 0.0470(8) 0.0554(9) -0.0026(6) 0.0011(6) -0.0032(6)
C7 0.0654(10) 0.0579(9) 0.0495(9) -0.0054(7) -0.0021(7) 0.0121(7)
C008 0.0479(8) 0.0485(8) 0.0510(8) 0.0040(6) -0.0012(6) -0.0009(6)
C8 0.0429(7) 0.0527(8) 0.0511(8) -0.0007(6) -0.0048(6) 0.0059(6)
C9 0.0474(8) 0.0487(8) 0.0431(7) 0.0020(6) 0.0060(6) 0.0040(6)
C10 0.0619(9) 0.0544(9) 0.0526(9) 0.0049(7) 0.0045(7) 0.0107(7)
C010 0.0720(11) 0.0699(11) 0.0532(10) 0.0069(8) -0.0009(8) 0.0022(9)
C11 0.0848(12) 0.0487(9) 0.0636(11) 0.0019(8) 0.0100(9) 0.0080(8)
C011 0.0620(10) 0.0756(12) 0.0583(10) 0.0031(8) 0.0147(8) -0.0018(8)
C12 0.0882(13) 0.0511(10) 0.0651(11) -0.0006(8) 0.0001(9) -0.0137(9)
C13 0.0636(10) 0.0575(10) 0.0628(10) 0.0057(8) -0.0080(8) -0.0131(7)
C14 0.0470(8) 0.0471(8) 0.0518(8) 0.0049(6) 0.0024(6) -0.0008(6)
C014 0.0490(9) 0.0888(13) 0.0509(9) 0.0009(9) 0.0064(7) 0.0043(8)
C15 0.0437(8) 0.0468(8) 0.0542(8) -0.0022(6) -0.0005(6) 0.0019(6)
C16 0.0561(9) 0.0523(9) 0.0580(9) 0.0021(7) -0.0054(7) 0.0083(7)
C016 0.0637(10) 0.0820(13) 0.0612(11) 0.0033(9) -0.0030(8) 0.0187(9)
C17 0.0683(10) 0.0504(9) 0.0591(10) 0.0037(7) 0.0049(8) 0.0040(7)
C18 0.0669(10) 0.0509(9) 0.0655(10) -0.0028(8) 0.0074(8) -0.0087(7)
C19 0.0519(9) 0.0598(10) 0.0581(9) -0.0074(7) -0.0043(7) -0.0031(7)
C20 0.0453(8) 0.0490(8) 0.0471(8) -0.0035(6) 0.0007(6) 0.0039(6)

loop_
_atom_type_symbol
_atom_type_description
_atom_type_scat_dispersion_real
_atom_type_scat_dispersion_imag
_atom_type_scat_source
C C 0.0033 0.0016 'International Tables Vol C Tables 4.2.6.8 and 6.1.1.4'
H H 0.0000 0.0000 'International Tables Vol C Tables 4.2.6.8 and 6.1.1.4'
O O 0.0106 0.0060 'International Tables Vol C Tables 4.2.6.8 and 6.1.1.4'

loop_
_geom_angle_atom_site_label_1
_geom_angle_atom_site_label_2
_geom_angle_atom_site_label_3
_geom_angle
_geom_angle_site_symmetry_1
_geom_angle_site_symmetry_3
_geom_angle_publ_flag
C14 O1 C15 115.75(11) . . ?
C008 O2 C007 115.74(11) . . ?
C00K C00B C00C 123.83(14) . . ?
C007 C00B C00C 118.42(13) . . ?
C007 C00B C00K 117.72(14) . . ?
C00B C00C H00C 109.2 . . ?
C00B C00C C00Y 109.30(12) . . ?
C00B C00C C004 108.77(12) . . ?
C00Y C00C H00C 109.2 . . ?
C004 C00C H00C 109.2 . . ?
C004 C00C C00Y 111.14(13) . . ?
C00I C00E C00Y 120.85(15) . . ?
C014 C00E C00I 117.62(15) . . ?
C014 C00E C00Y 121.52(15) . . ?
C00P C00G H00G 119.5 . . ?
C00P C00G C004 121.04(16) . . ?
C004 C00G H00G 119.5 . . ?
C00E C00I H00I 119.4 . . ?
C011 C00I C00E 121.14(15) . . ?
C011 C00I H00I 119.4 . . ?
C00B C00K H00K 119.5 . . ?
C00R C00K C00B 121.05(15) . . ?
C00R C00K H00K 119.5 . . ?
C00N C00M H00M 119.7 . . ?
C00N C00M C00R 120.56(16) . . ?
C00R C00M H00M 119.7 . . ?
C00M C00N H00N 120.6 . . ?
C007 C00N C00M 118.88(15) . . ?
C007 C00N H00N 120.6 . . ?
C00G C00P H00P 120.0 . . ?
C00U C00P C00G 119.99(16) . . ?
C00U C00P H00P 120.0 . . ?
C00K C00R C00M 119.83(16) . . ?
C00K C00R H00R 120.1 . . ?
C00M C00R H00R 120.1 . . ?
C00P C00U H00U 119.8 . . ?
C00P C00U C00V 120.31(16) . . ?
C00V C00U H00U 119.8 . . ?
C00U C00V H00V 120.5 . . ?
C00U C00V C008 119.06(16) . . ?
C008 C00V H00V 120.5 . . ?
C00C C00Y H00A 108.5 . . ?
C00C C00Y H00B 108.5 . . ?
C00E C00Y C00C 115.04(13) . . ?
C00E C00Y H00A 108.5 . . ?
C00E C00Y H00B 108.5 . . ?
H00A C00Y H00B 107.5 . . ?
C2 C1 C7 120.94(15) . . ?
C6 C1 C2 117.23(15) . . ?
C6 C1 C7 121.83(14) . . ?
C1 C2 H2 119.4 . . ?
C3 C2 C1 121.22(15) . . ?
C3 C2 H2 119.4 . . ?
C2 C3 H3 119.8 . . ?
C4 C3 C2 120.33(16) . . ?
C4 C3 H3 119.8 . . ?
C3 C4 H4 120.2 . . ?
C5 C4 C3 119.69(17) . . ?
C5 C4 H4 120.2 . . ?
C00G C004 C00C 123.79(14) . . ?
C00G C004 C008 117.59(14) . . ?
C008 C004 C00C 118.60(13) . . ?
C4 C5 H5 120.0 . . ?
C4 C5 C6 120.09(17) . . ?
C6 C5 H5 120.0 . . ?
C1 C6 H6 119.3 . . ?
C5 C6 C1 121.43(15) . . ?
C5 C6 H6 119.3 . . ?
C00B C007 O2 120.91(14) . . ?
C00N C007 O2 117.13(13) . . ?
C00N C007 C00B 121.96(14) . . ?
C1 C7 H7A 108.6 . . ?
C1 C7 H7B 108.6 . . ?
C1 C7 C8 114.74(13) . . ?
H7A C7 H7B 107.6 . . ?
C8 C7 H7A 108.6 . . ?
C8 C7 H7B 108.6 . . ?
O2 C008 C00V 117.22(14) . . ?
O2 C008 C004 120.85(13) . . ?
C00V C008 C004 121.93(15) . . ?
C7 C8 H8 109.2 . . ?
C9 C8 C7 111.40(13) . . ?
C9 C8 H8 109.2 . . ?
C20 C8 C7 109.23(12) . . ?
C20 C8 H8 109.2 . . ?
C20 C8 C9 108.66(12) . . ?
C10 C9 C8 123.99(14) . . ?
C14 C9 C8 118.47(13) . . ?
C14 C9 C10 117.51(14) . . ?
C9 C10 H10 119.3 . . ?
C11 C10 C9 121.30(16) . . ?
C11 C10 H10 119.3 . . ?
C011 C010 H010 120.1 . . ?
C016 C010 H010 120.1 . . ?
C016 C010 C011 119.77(17) . . ?
C10 C11 H11 120.1 . . ?
C12 C11 C10 119.72(16) . . ?
C12 C11 H11 120.1 . . ?
C00I C011 H011 119.9 . . ?
C010 C011 C00I 120.24(16) . . ?
C010 C011 H011 119.9 . . ?
C11 C12 H12 119.8 . . ?
C11 C12 C13 120.42(16) . . ?
C13 C12 H12 119.8 . . ?
C12 C13 H13 120.4 . . ?
C12 C13 C14 119.15(16) . . ?
C14 C13 H13 120.4 . . ?
C9 C14 O1 120.81(13) . . ?
C13 C14 O1 117.37(14) . . ?
C13 C14 C9 121.81(14) . . ?
C00E C014 H014 119.4 . . ?
C016 C014 C00E 121.23(16) . . ?
C016 C014 H014 119.4 . . ?
C16 C15 O1 117.15(13) . . ?
C16 C15 C20 122.07(14) . . ?
C20 C15 O1 120.78(13) . . ?
C15 C16 H16 120.6 . . ?
C17 C16 C15 118.89(15) . . ?
C17 C16 H16 120.6 . . ?
C010 C016 C014 120.00(17) . . ?
C010 C016 H016 120.0 . . ?
C014 C016 H016 120.0 . . ?
C16 C17 H17 119.7 . . ?
C16 C17 C18 120.55(16) . . ?
C18 C17 H17 119.7 . . ?
C17 C18 H18 120.1 . . ?
C19 C18 C17 119.87(15) . . ?
C19 C18 H18 120.1 . . ?
C18 C19 H19 119.5 . . ?
C18 C19 C20 121.05(15) . . ?
C20 C19 H19 119.5 . . ?
C15 C20 C8 118.52(13) . . ?
C15 C20 C19 117.55(14) . . ?
C19 C20 C8 123.90(13) . . ?

loop_
_geom_bond_atom_site_label_1
_geom_bond_atom_site_label_2
_geom_bond_distance
_geom_bond_site_symmetry_2
_geom_bond_publ_flag
O1 C14 1.3833(18) . ?
O1 C15 1.3893(18) . ?
O2 C007 1.3912(18) . ?
O2 C008 1.3807(18) . ?
C00B C00C 1.498(2) . ?
C00B C00K 1.388(2) . ?
C00B C007 1.387(2) . ?
C00C H00C 0.9800 . ?
C00C C00Y 1.551(2) . ?
C00C C004 1.504(2) . ?
C00E C00I 1.384(2) . ?
C00E C00Y 1.494(2) . ?
C00E C014 1.382(2) . ?
C00G H00G 0.9300 . ?
C00G C00P 1.382(2) . ?
C00G C004 1.383(2) . ?
C00I H00I 0.9300 . ?
C00I C011 1.371(2) . ?
C00K H00K 0.9300 . ?
C00K C00R 1.371(2) . ?
C00M H00M 0.9300 . ?
C00M C00N 1.376(2) . ?
C00M C00R 1.379(2) . ?
C00N H00N 0.9300 . ?
C00N C007 1.374(2) . ?
C00P H00P 0.9300 . ?
C00P C00U 1.373(3) . ?
C00R H00R 0.9300 . ?
C00U H00U 0.9300 . ?
C00U C00V 1.374(3) . ?
C00V H00V 0.9300 . ?
C00V C008 1.381(2) . ?
C00Y H00A 0.9700 . ?
C00Y H00B 0.9700 . ?
C1 C2 1.383(2) . ?
C1 C6 1.381(2) . ?
C1 C7 1.496(2) . ?
C2 H2 0.9300 . ?
C2 C3 1.369(2) . ?
C3 H3 0.9300 . ?
C3 C4 1.365(2) . ?
C4 H4 0.9300 . ?
C4 C5 1.361(2) . ?
C004 C008 1.385(2) . ?
C5 H5 0.9300 . ?
C5 C6 1.372(3) . ?
C6 H6 0.9300 . ?
C7 H7A 0.9700 . ?
C7 H7B 0.9700 . ?
C7 C8 1.552(2) . ?
C8 H8 0.9800 . ?
C8 C9 1.501(2) . ?
C8 C20 1.499(2) . ?
C9 C10 1.384(2) . ?
C9 C14 1.381(2) . ?
C10 H10 0.9300 . ?
C10 C11 1.376(2) . ?
C010 H010 0.9300 . ?
C010 C011 1.368(2) . ?
C010 C016 1.367(2) . ?
C11 H11 0.9300 . ?
C11 C12 1.371(3) . ?
C011 H011 0.9300 . ?
C12 H12 0.9300 . ?
C12 C13 1.373(2) . ?
C13 H13 0.9300 . ?
C13 C14 1.377(2) . ?
C014 H014 0.9300 . ?
C014 C016 1.376(3) . ?
C15 C16 1.375(2) . ?
C15 C20 1.381(2) . ?
C16 H16 0.9300 . ?
C16 C17 1.372(2) . ?
C016 H016 0.9300 . ?
C17 H17 0.9300 . ?
C17 C18 1.372(2) . ?
C18 H18 0.9300 . ?
C18 C19 1.372(2) . ?
C19 H19 0.9300 . ?
C19 C20 1.387(2) . ?
